data_7151239
loop_
_publ_author_name
'D\'alaigh, Ciar\'an O'
'Hynes, Stephen J.'
'O'Brien, John E'
'McCabe, Thomas'
'Maher, Declan J.'
'Watson, Graeme W.'
'Connon, Stephen J.'

_publ_section_title
;
 Asymmetric acyl-transfer promoted by readily assembled chiral
 4-N,N-dialkylaminopyridine derivatives.
;
_journal_issue 14
_journal_name_full 'Organic &amp; biomolecular chemistry'
_journal_page_first 2785
_journal_page_last 2793
_journal_paper_doi 10.1039/b604632k
_journal_volume 4
_journal_year 2006
_chemical_absolute_configuration ad
_chemical_formula_sum 'C36 H40 Br Cl4 N3 O2'
_chemical_formula_weight 768.45
_chemical_melting_point 436.0(10)
_chemical_name_common 6-Bn
_chemical_name_systematic
;
?
;
_space_group_IT_number 19
_symmetry_cell_setting orthorhombic
_symmetry_space_group_name_Hall 'P 2ac 2ab'
_symmetry_space_group_name_H-M 'P 21 21 21'
_atom_sites_solution_hydrogens geom
_atom_sites_solution_primary direct
_atom_sites_solution_secondary difmap
_audit_creation_method SHELXL-97
_cell_angle_alpha 90.00
_cell_angle_beta 90.00
_cell_angle_gamma 90.00
_cell_formula_units_Z 4
_cell_length_a 9.7318(13)
_cell_length_b 18.078(2)
_cell_length_c 20.751(3)
_cell_measurement_reflns_used 36703
_cell_measurement_temperature 396(2)
_cell_volume 3650.8(8)
_computing_cell_refinement 'Bruker Smart'
_computing_data_collection 'Bruker Smart'
_computing_data_reduction 'Bruker Saint'
_computing_molecular_graphics 'Bruker Shelxtl'
_computing_publication_material 'Bruker Shelxtl'
_computing_structure_refinement 'SHELXL-97 (Sheldrick, 1997)'
_computing_structure_solution 'SHELXS-97 (Sheldrick, 1990)'
_diffrn_ambient_temperature 396(2)
_diffrn_measured_fraction_theta_full 0.999
_diffrn_measured_fraction_theta_max 0.999
_diffrn_measurement_device_type 'Bruker Smart Apex'
_diffrn_measurement_method 'omega scans'
_diffrn_radiation_monochromator graphite
_diffrn_radiation_source 'fine-focus sealed tube'
_diffrn_radiation_type MoK\a
_diffrn_radiation_wavelength 0.71073
_diffrn_reflns_av_R_equivalents 0.0676
_diffrn_reflns_av_sigmaI/netI 0.0591
_diffrn_reflns_limit_h_max 11
_diffrn_reflns_limit_h_min -11
_diffrn_reflns_limit_k_max 21
_diffrn_reflns_limit_k_min -21
_diffrn_reflns_limit_l_max 23
_diffrn_reflns_limit_l_min -24
_diffrn_reflns_number 28680
_diffrn_reflns_theta_full 25.00
_diffrn_reflns_theta_max 25.00
_diffrn_reflns_theta_min 1.96
_exptl_absorpt_coefficient_mu 1.4540
_exptl_absorpt_correction_T_max 1.000000
_exptl_absorpt_correction_T_min 0.836663
_exptl_absorpt_correction_type multi-scan
_exptl_absorpt_process_details 'Blessing, Acta Cryst. (1995) A51 33-38.'
_exptl_crystal_colour colourless
_exptl_crystal_density_diffrn 1.398
_exptl_crystal_density_method 'not measured'
_exptl_crystal_description prism
_exptl_crystal_F_000 1632
_exptl_crystal_size_max 0.40
_exptl_crystal_size_mid 0.40
_exptl_crystal_size_min 0.40
_refine_diff_density_max 0.883
_refine_diff_density_min -0.580
_refine_diff_density_rms 0.094
_refine_ls_abs_structure_Flack 0.065(17)
_refine_ls_extinction_method none
_refine_ls_goodness_of_fit_ref 1.119
_refine_ls_hydrogen_treatment constr
_refine_ls_matrix_type full
_refine_ls_number_parameters 415
_refine_ls_number_reflns 6441
_refine_ls_number_restraints 276
_refine_ls_restrained_S_all 1.149
_refine_ls_R_factor_all 0.0885
_refine_ls_R_factor_gt 0.0777
_refine_ls_shift/su_max 0.002
_refine_ls_shift/su_mean 0.000
_refine_ls_structure_factor_coef Fsqd
_refine_ls_weighting_details 'calc w=1/[\s^2^(Fo^2^)+(0.0431P)^2^+12.9530P] where P=(Fo^2^+2Fc^2^)/3'
_refine_ls_weighting_scheme calc
_refine_ls_wR_factor_gt 0.1786
_refine_ls_wR_factor_ref 0.1840
_reflns_number_gt 5570
_reflns_number_total 6441
_reflns_threshold_expression >2sigma(I)
_cod_data_source_file b604632k.txt
_cod_data_source_block cod1m
_cod_depositor_comments
;
The following automatic conversions were performed:
'_symmetry_cell_setting' value 'ORTHORHOMBIC' changed to 'orthorhombic'
according to '/home/adriana/struct/CIF-dictionaries/cif_core.dic'
dictionary named 'cif_core.dic' version 2.4.1 from 2010-06-29.

Automatic conversion script
Id: cif_fix_enum 1555 2011-01-17 13:19:09Z saulius 

The following automatic conversions were performed:

'_chemical_melting_point' value '435-437k' was changed to '436.0(10)'
- the average value was taken and precision was estimated.

Automatic conversion script
Id: cif_fix_values 1569 2011-02-09 13:29:24Z adriana 
;
_cod_original_sg_symbol_H-M P212121
_cod_database_code 7151239

loop_
_symmetry_equiv_pos_as_xyz
'x, y, z'
'-x+1/2, -y, z+1/2'
'x+1/2, -y+1/2, -z'
'-x, y+1/2, -z+1/2'

loop_
_atom_site_label
_atom_site_type_symbol
_atom_site_fract_x
_atom_site_fract_y
_atom_site_fract_z
_atom_site_U_iso_or_equiv
_atom_site_adp_type
_atom_site_occupancy
_atom_site_symmetry_multiplicity
_atom_site_calc_flag
_atom_site_refinement_flags
_atom_site_disorder_assembly
_atom_site_disorder_group
Br1 Br 0.44680(9) 0.48383(4) 0.26100(4) 0.0541(3) Uani 1 1 d . . .
C1 C 0.9820(9) 0.7464(4) 0.2019(4) 0.048(2) Uani 1 1 d . . .
H1 H 0.9624 0.7904 0.2233 0.058 Uiso 1 1 calc R . .
C2 C 0.9044(8) 0.6838(4) 0.2145(4) 0.0393(18) Uani 1 1 d . . .
H2 H 0.8325 0.6856 0.2440 0.047 Uiso 1 1 calc R . .
C3 C 0.9352(9) 0.6181(4) 0.1827(4) 0.0375(17) Uani 1 1 d . . .
C4 C 1.0437(11) 0.6161(4) 0.1405(4) 0.056(2) Uani 1 1 d . . .
H3 H 1.0671 0.5719 0.1203 0.067 Uiso 1 1 calc R . .
C5 C 1.1197(10) 0.6810(4) 0.1278(4) 0.051(2) Uani 1 1 d . . .
H4 H 1.1920 0.6799 0.0985 0.061 Uiso 1 1 calc R . .
C6 C 1.0877(9) 0.7439(4) 0.1581(4) 0.046(2) Uani 1 1 d . . .
H5 H 1.1376 0.7866 0.1494 0.055 Uiso 1 1 calc R . .
C7 C 1.0403(7) 0.4917(3) 0.2634(4) 0.0380(16) Uani 1 1 d . . .
H6 H 1.0993 0.5012 0.2291 0.046 Uiso 1 1 calc R . .
C8 C 0.9016(7) 0.5127(3) 0.2598(3) 0.0327(14) Uani 1 1 d . . .
C9 C 0.8174(9) 0.5014(4) 0.3116(4) 0.046(2) Uani 1 1 d . . .
H7 H 0.7259 0.5162 0.3096 0.055 Uiso 1 1 calc R . .
C10 C 0.8684(11) 0.4675(4) 0.3681(4) 0.054(2) Uani 1 1 d . . .
H8 H 0.8114 0.4604 0.4035 0.065 Uiso 1 1 calc R . .
C11 C 1.0046(9) 0.4449(4) 0.3701(4) 0.0405(18) Uani 1 1 d . . .
H9 H 1.0390 0.4217 0.4067 0.049 Uiso 1 1 calc R . .
C12 C 1.0883(8) 0.4569(4) 0.3180(4) 0.0371(17) Uani 1 1 d . . .
H10 H 1.1793 0.4413 0.3195 0.045 Uiso 1 1 calc R . .
C13 C 0.8472(8) 0.5497(3) 0.1982(3) 0.0324(16) Uani 1 1 d . . .
C14 C 0.8476(8) 0.4956(3) 0.1402(3) 0.0339(17) Uani 1 1 d . . .
H11 H 0.9421 0.4801 0.1310 0.041 Uiso 1 1 calc R . .
C15 C 0.7831(10) 0.5273(4) 0.0798(4) 0.049(2) Uani 1 1 d . . .
H12 H 0.7617 0.5789 0.0857 0.059 Uiso 1 1 d R . .
H13 H 0.8543 0.5295 0.0472 0.059 Uiso 1 1 d R . .
C17 C 0.6364(9) 0.4289(4) 0.1143(4) 0.0421(19) Uani 1 1 d . . .
H14 H 0.6251 0.3819 0.0928 0.051 Uiso 1 1 d R . .
H15 H 0.5558 0.4389 0.1399 0.051 Uiso 1 1 d R . .
C18 C 0.8247(8) 0.3672(3) 0.1744(3) 0.0290(15) Uani 1 1 d . . .
C19 C 0.6319(8) 0.3113(4) 0.2312(3) 0.0358(16) Uani 1 1 d . . .
H16 H 0.6065 0.3594 0.2420 0.043 Uiso 1 1 calc R . .
C20 C 0.7366(9) 0.3014(3) 0.1877(3) 0.0336(16) Uani 1 1 d . . .
C21 C 0.7066(10) 0.1696(4) 0.2046(4) 0.049(2) Uani 1 1 d . . .
H17 H 0.7309 0.1205 0.1972 0.058 Uiso 1 1 calc R . .
C22 C 0.6054(9) 0.1848(4) 0.2460(5) 0.057(2) Uani 1 1 d . . .
H18 H 0.5612 0.1460 0.2668 0.069 Uiso 1 1 calc R . .
C23 C 0.9178(13) 0.1360(4) 0.1126(4) 0.067(3) Uani 1 1 d . . .
H19 H 0.9565 0.1137 0.1511 0.080 Uiso 1 1 calc R . .
H20 H 0.8438 0.1048 0.0970 0.080 Uiso 1 1 calc R . .
C24 C 1.0242(15) 0.1459(5) 0.0627(5) 0.084(4) Uani 1 1 d . . .
H21 H 1.0302 0.1024 0.0354 0.101 Uiso 1 1 calc R . .
H22 H 1.1133 0.1547 0.0822 0.101 Uiso 1 1 calc R . .
C25 C 0.9788(14) 0.2116(5) 0.0247(4) 0.074(4) Uani 1 1 d . . .
H23 H 0.9070 0.1986 -0.0057 0.089 Uiso 1 1 calc R . .
H24 H 1.0550 0.2339 0.0017 0.089 Uiso 1 1 calc R . .
C26 C 0.9241(10) 0.2634(4) 0.0781(4) 0.050(2) Uani 1 1 d . . .
H25 H 0.9976 0.2929 0.0964 0.060 Uiso 1 1 calc R . .
H26 H 0.8533 0.2961 0.0615 0.060 Uiso 1 1 calc R . .
C27 C 0.4533(10) 0.2686(5) 0.3062(4) 0.054(2) Uani 1 1 d . . .
H27 H 0.4171 0.3180 0.2998 0.065 Uiso 1 1 calc R . .
H28 H 0.3794 0.2338 0.2980 0.065 Uiso 1 1 calc R . .
C28 C 0.7789(9) 0.2274(3) 0.1710(3) 0.0357(18) Uani 1 1 d . . .
C29 C 0.668(2) 0.4858(9) 0.0677(8) 0.144(6) Uani 1 1 d U . .
H29 H 0.6779 0.4625 0.0258 0.173 Uiso 1 1 calc R . .
H30 H 0.5894 0.5190 0.0651 0.173 Uiso 1 1 calc R . .
C30 C 0.5814(13) 0.3115(5) 0.4034(5) 0.076(4) Uani 1 1 d . . .
H31 H 0.6107 0.3525 0.3801 0.091 Uiso 1 1 calc R . .
C31 C 0.4967(9) 0.2611(6) 0.3735(5) 0.059(2) Uani 1 1 d . . .
C32 C 0.4689(14) 0.1942(10) 0.4052(6) 0.133(7) Uani 1 1 d . . .
H32 H 0.4253 0.1551 0.3845 0.159 Uiso 1 1 calc R . .
C33 C 0.6239(16) 0.3042(8) 0.4652(6) 0.097(4) Uani 1 1 d U . .
H33 H 0.6770 0.3404 0.4850 0.117 Uiso 1 1 calc R . .
C34 C 0.5100(19) 0.1892(11) 0.4692(8) 0.138(6) Uani 1 1 d U . .
H34 H 0.4838 0.1482 0.4933 0.166 Uiso 1 1 calc R . .
C35 C 0.5861(16) 0.2419(9) 0.4971(6) 0.100(4) Uani 1 1 d U . .
H35 H 0.6140 0.2356 0.5396 0.120 Uiso 1 1 calc R . .
C36 C 0.530(3) 0.0138(15) 0.0727(9) 0.201(11) Uani 1 1 d . . .
H36 H 0.5520 0.0086 0.1159 0.242 Uiso 1 1 d R . .
H37 H 0.4581 -0.0115 0.0877 0.242 Uiso 1 1 d R . .
C37 C 0.2580(12) 0.3574(6) 0.1609(5) 0.071(3) Uani 1 1 d . . .
H38 H 0.3174 0.3815 0.1920 0.085 Uiso 1 1 calc R . .
H39 H 0.1676 0.3520 0.1800 0.085 Uiso 1 1 calc R . .
Cl1 Cl 0.2466(4) 0.4127(2) 0.08901(15) 0.0934(10) Uani 1 1 d . . .
Cl2 Cl 0.3247(3) 0.26997(18) 0.14129(13) 0.0817(8) Uani 1 1 d . . .
Cl3 Cl 0.4941(7) 0.0997(3) 0.0526(2) 0.153(2) Uani 1 1 d U . .
Cl4 Cl 0.6498(7) -0.0320(3) 0.0320(2) 0.1509(19) Uani 1 1 d U . .
N1 N 0.5653(7) 0.2553(3) 0.2587(3) 0.0444(14) Uani 1 1 d . . .
N2 N 0.8674(8) 0.2118(3) 0.1262(3) 0.0428(17) Uani 1 1 d . . .
N3 N 0.7623(7) 0.4300(3) 0.1531(3) 0.0315(13) Uani 1 1 d . . .
O1 O 0.7093(5) 0.5776(2) 0.2065(2) 0.0381(12) Uani 1 1 d . . .
H40 H 0.6605 0.5451 0.2209 0.046 Uiso 1 1 d R . .
O2 O 0.9475(6) 0.3636(2) 0.1855(2) 0.0370(11) Uani 1 1 d . . .

loop_
_atom_site_aniso_label
_atom_site_aniso_U_11
_atom_site_aniso_U_22
_atom_site_aniso_U_33
_atom_site_aniso_U_23
_atom_site_aniso_U_13
_atom_site_aniso_U_12
Br1 0.0561(5) 0.0296(3) 0.0766(6) -0.0126(4) 0.0251(5) -0.0033(4)
C1 0.067(6) 0.019(3) 0.059(5) -0.008(3) -0.011(4) -0.009(3)
C2 0.053(5) 0.025(3) 0.040(4) -0.007(3) 0.002(3) -0.006(3)
C3 0.053(5) 0.023(3) 0.036(4) 0.004(3) 0.003(4) 0.002(3)
C4 0.085(7) 0.022(3) 0.059(5) -0.002(3) 0.030(5) -0.009(4)
C5 0.065(6) 0.039(4) 0.049(5) 0.005(4) 0.009(4) -0.025(4)
C6 0.061(6) 0.027(4) 0.050(5) 0.017(3) -0.013(4) -0.020(4)
C7 0.049(4) 0.017(3) 0.048(4) -0.008(3) 0.015(4) 0.004(3)
C8 0.052(4) 0.018(3) 0.028(3) -0.008(3) 0.007(3) -0.010(3)
C9 0.048(5) 0.054(5) 0.036(4) 0.006(4) 0.001(3) -0.001(4)
C10 0.075(7) 0.047(5) 0.041(5) 0.011(4) 0.014(4) -0.012(4)
C11 0.060(5) 0.031(4) 0.031(4) 0.007(3) -0.003(4) -0.007(3)
C12 0.036(4) 0.028(3) 0.047(4) 0.002(3) 0.003(3) -0.004(3)
C13 0.044(4) 0.018(3) 0.035(4) 0.000(3) 0.011(3) 0.001(3)
C14 0.057(5) 0.006(3) 0.038(4) 0.001(2) 0.016(3) -0.002(3)
C15 0.082(6) 0.024(4) 0.041(4) 0.006(3) 0.008(4) -0.002(4)
C17 0.057(5) 0.030(4) 0.039(4) 0.002(3) -0.005(4) 0.013(3)
C18 0.040(4) 0.010(3) 0.036(4) -0.005(3) 0.007(3) 0.005(3)
C19 0.048(4) 0.027(3) 0.033(4) 0.004(3) 0.006(4) -0.003(3)
C20 0.058(5) 0.018(3) 0.025(3) 0.005(3) -0.005(4) -0.005(3)
C21 0.073(6) 0.015(3) 0.058(5) 0.009(3) -0.003(5) -0.009(4)
C22 0.067(6) 0.031(4) 0.074(7) 0.011(4) -0.006(5) -0.023(4)
C23 0.130(10) 0.020(4) 0.049(5) -0.008(3) -0.005(6) 0.021(5)
C24 0.147(12) 0.059(6) 0.047(5) -0.021(4) 0.002(7) 0.050(7)
C25 0.133(11) 0.053(5) 0.036(5) -0.008(4) 0.011(6) 0.039(6)
C26 0.074(6) 0.029(4) 0.048(5) -0.008(3) -0.001(4) 0.012(4)
C27 0.048(5) 0.066(5) 0.048(5) 0.021(4) 0.003(4) -0.009(5)
C28 0.070(5) 0.015(3) 0.022(3) 0.003(3) -0.007(3) -0.002(3)
C29 0.180(10) 0.116(8) 0.137(9) 0.034(8) -0.064(8) -0.052(8)
C30 0.123(11) 0.053(5) 0.051(6) -0.022(4) -0.006(6) 0.034(6)
C31 0.043(5) 0.074(6) 0.061(6) 0.006(5) 0.007(4) -0.009(4)
C32 0.090(10) 0.220(17) 0.088(9) 0.108(11) -0.039(8) -0.092(11)
C33 0.119(8) 0.096(7) 0.077(7) -0.038(6) 0.004(6) 0.014(6)
C34 0.139(10) 0.159(10) 0.116(9) 0.053(8) 0.014(8) -0.043(8)
C35 0.107(8) 0.131(8) 0.062(6) 0.012(6) 0.006(6) 0.007(7)
C36 0.22(3) 0.27(3) 0.109(14) -0.013(18) -0.011(16) 0.04(3)
C37 0.062(6) 0.091(8) 0.060(6) -0.021(5) -0.001(5) 0.000(6)
Cl1 0.093(2) 0.108(2) 0.0799(19) 0.0053(17) -0.0003(18) 0.0261(19)
Cl2 0.088(2) 0.098(2) 0.0588(15) 0.0017(15) 0.0028(14) -0.0022(17)
Cl3 0.227(6) 0.120(3) 0.110(3) 0.012(3) -0.025(3) -0.013(4)
Cl4 0.217(5) 0.130(3) 0.106(3) 0.021(3) -0.015(3) -0.038(4)
N1 0.048(4) 0.047(3) 0.038(3) 0.009(3) 0.003(3) -0.010(3)
N2 0.085(5) 0.016(3) 0.028(3) -0.004(2) -0.007(3) 0.012(3)
N3 0.045(4) 0.019(3) 0.030(3) -0.001(2) 0.003(3) -0.001(3)
O1 0.048(3) 0.019(2) 0.047(3) -0.008(2) 0.006(2) 0.000(2)
O2 0.048(3) 0.015(2) 0.049(3) 0.0044(19) 0.006(3) 0.000(2)

loop_
_atom_type_symbol
_atom_type_description
_atom_type_scat_dispersion_real
_atom_type_scat_dispersion_imag
_atom_type_scat_source
C C 0.0033 0.0016 'International Tables Vol C Tables 4.2.6.8 and 6.1.1.4'
H H 0.0000 0.0000 'International Tables Vol C Tables 4.2.6.8 and 6.1.1.4'
Br Br -0.2901 2.4595 'International Tables Vol C Tables 4.2.6.8 and 6.1.1.4'
Cl Cl 0.1484 0.1585 'International Tables Vol C Tables 4.2.6.8 and 6.1.1.4'
N N 0.0061 0.0033 'International Tables Vol C Tables 4.2.6.8 and 6.1.1.4'
O O 0.0106 0.0060 'International Tables Vol C Tables 4.2.6.8 and 6.1.1.4'

loop_
_geom_angle_atom_site_label_1
_geom_angle_atom_site_label_2
_geom_angle_atom_site_label_3
_geom_angle
_geom_angle_site_symmetry_1
_geom_angle_site_symmetry_3
_geom_angle_publ_flag
C6 C1 C2 120.4(7) . . ?
C6 C1 H1 119.8 . . ?
C2 C1 H1 119.8 . . ?
C1 C2 C3 119.4(8) . . ?
C1 C2 H2 120.3 . . ?
C3 C2 H2 120.3 . . ?
C4 C3 C2 119.4(7) . . ?
C4 C3 C13 122.7(6) . . ?
C2 C3 C13 117.8(7) . . ?
C3 C4 C5 120.0(7) . . ?
C3 C4 H3 120.0 . . ?
C5 C4 H3 120.0 . . ?
C6 C5 C4 119.8(8) . . ?
C6 C5 H4 120.1 . . ?
C4 C5 H4 120.1 . . ?
C5 C6 C1 120.9(7) . . ?
C5 C6 H5 119.5 . . ?
C1 C6 H5 119.5 . . ?
C12 C7 C8 119.5(7) . . ?
C12 C7 H6 120.2 . . ?
C8 C7 H6 120.2 . . ?
C9 C8 C7 119.7(7) . . ?
C9 C8 C13 120.8(6) . . ?
C7 C8 C13 119.5(6) . . ?
C8 C9 C10 120.4(8) . . ?
C8 C9 H7 119.8 . . ?
C10 C9 H7 119.8 . . ?
C11 C10 C9 119.2(8) . . ?
C11 C10 H8 120.4 . . ?
C9 C10 H8 120.4 . . ?
C12 C11 C10 119.8(7) . . ?
C12 C11 H9 120.1 . . ?
C10 C11 H9 120.1 . . ?
C11 C12 C7 121.3(7) . . ?
C11 C12 H10 119.4 . . ?
C7 C12 H10 119.4 . . ?
O1 C13 C3 105.2(5) . . ?
O1 C13 C8 111.8(5) . . ?
C3 C13 C8 109.4(6) . . ?
O1 C13 C14 108.4(6) . . ?
C3 C13 C14 110.1(5) . . ?
C8 C13 C14 111.7(5) . . ?
N3 C14 C15 102.7(6) . . ?
N3 C14 C13 111.5(5) . . ?
C15 C14 C13 113.7(5) . . ?
N3 C14 H11 109.6 . . ?
C15 C14 H11 109.6 . . ?
C13 C14 H11 109.6 . . ?
C29 C15 C14 106.5(8) . . ?
C29 C15 H12 112.0 . . ?
C14 C15 H12 110.4 . . ?
C29 C15 H13 118.7 . . ?
C14 C15 H13 107.3 . . ?
H12 C15 H13 101.8 . . ?
C29 C17 N3 100.5(9) . . ?
C29 C17 H14 109.9 . . ?
N3 C17 H14 111.1 . . ?
C29 C17 H15 114.1 . . ?
N3 C17 H15 112.0 . . ?
H14 C17 H15 109.1 . . ?
O2 C18 N3 122.9(6) . . ?
O2 C18 C20 119.0(6) . . ?
N3 C18 C20 118.0(7) . . ?
N1 C19 C20 122.9(6) . . ?
N1 C19 H16 118.5 . . ?
C20 C19 H16 118.5 . . ?
C19 C20 C28 119.4(6) . . ?
C19 C20 C18 116.3(6) . . ?
C28 C20 C18 122.1(7) . . ?
C22 C21 C28 121.5(7) . . ?
C22 C21 H17 119.3 . . ?
C28 C21 H17 119.3 . . ?
C21 C22 N1 122.0(7) . . ?
C21 C22 H18 119.0 . . ?
N1 C22 H18 119.0 . . ?
C24 C23 N2 104.6(7) . . ?
C24 C23 H19 110.8 . . ?
N2 C23 H19 110.8 . . ?
C24 C23 H20 110.8 . . ?
N2 C23 H20 110.8 . . ?
H19 C23 H20 108.9 . . ?
C23 C24 C25 105.0(9) . . ?
C23 C24 H21 110.7 . . ?
C25 C24 H21 110.7 . . ?
C23 C24 H22 110.7 . . ?
C25 C24 H22 110.7 . . ?
H21 C24 H22 108.8 . . ?
C24 C25 C26 101.9(7) . . ?
C24 C25 H23 111.4 . . ?
C26 C25 H23 111.4 . . ?
C24 C25 H24 111.4 . . ?
C26 C25 H24 111.4 . . ?
H23 C25 H24 109.2 . . ?
N2 C26 C25 103.3(6) . . ?
N2 C26 H25 111.1 . . ?
C25 C26 H25 111.1 . . ?
N2 C26 H26 111.1 . . ?
C25 C26 H26 111.1 . . ?
H25 C26 H26 109.1 . . ?
C31 C27 N1 113.9(8) . . ?
C31 C27 H27 108.8 . . ?
N1 C27 H27 108.8 . . ?
C31 C27 H28 108.8 . . ?
N1 C27 H28 108.8 . . ?
H27 C27 H28 107.7 . . ?
N2 C28 C21 120.8(6) . . ?
N2 C28 C20 124.3(6) . . ?
C21 C28 C20 114.7(7) . . ?
C15 C29 C17 116.0(12) . . ?
C15 C29 H29 108.3 . . ?
C17 C29 H29 108.3 . . ?
C15 C29 H30 108.3 . . ?
C17 C29 H30 108.3 . . ?
H29 C29 H30 107.4 . . ?
C33 C30 C31 123.0(12) . . ?
C33 C30 H31 118.5 . . ?
C31 C30 H31 118.5 . . ?
C30 C31 C32 118.3(10) . . ?
C30 C31 C27 122.8(9) . . ?
C32 C31 C27 118.1(10) . . ?
C34 C32 C31 116.7(15) . . ?
C34 C32 H32 121.7 . . ?
C31 C32 H32 121.7 . . ?
C30 C33 C35 117.4(13) . . ?
C30 C33 H33 121.3 . . ?
C35 C33 H33 121.3 . . ?
C35 C34 C32 121.8(15) . . ?
C35 C34 H34 119.1 . . ?
C32 C34 H34 119.1 . . ?
C34 C35 C33 122.0(14) . . ?
C34 C35 H35 119.0 . . ?
C33 C35 H35 119.0 . . ?
Cl3 C36 Cl4 119.3(15) . . ?
Cl3 C36 H36 112.9 . . ?
Cl4 C36 H36 106.2 . . ?
Cl3 C36 H37 114.0 . . ?
Cl4 C36 H37 118.2 . . ?
H36 C36 H37 78.0 . . ?
Cl2 C37 Cl1 109.3(5) . . ?
Cl2 C37 H38 109.8 . . ?
Cl1 C37 H38 109.8 . . ?
Cl2 C37 H39 109.8 . . ?
Cl1 C37 H39 109.8 . . ?
H38 C37 H39 108.3 . . ?
C19 N1 C22 119.4(7) . . ?
C19 N1 C27 121.2(6) . . ?
C22 N1 C27 119.3(7) . . ?
C28 N2 C26 126.5(6) . . ?
C28 N2 C23 123.8(7) . . ?
C26 N2 C23 109.5(7) . . ?
C18 N3 C17 122.7(6) . . ?
C18 N3 C14 118.6(6) . . ?
C17 N3 C14 112.5(6) . . ?
C13 O1 H40 109.6 . . ?

loop_
_geom_bond_atom_site_label_1
_geom_bond_atom_site_label_2
_geom_bond_distance
_geom_bond_site_symmetry_2
_geom_bond_publ_flag
C1 C6 1.374(12) . ?
C1 C2 1.385(10) . ?
C1 H1 0.9300 . ?
C2 C3 1.392(10) . ?
C2 H2 0.9300 . ?
C3 C4 1.371(12) . ?
C3 C13 1.537(10) . ?
C4 C5 1.412(11) . ?
C4 H3 0.9300 . ?
C5 C6 1.337(12) . ?
C5 H4 0.9300 . ?
C6 H5 0.9300 . ?
C7 C12 1.378(10) . ?
C7 C8 1.404(10) . ?
C7 H6 0.9300 . ?
C8 C9 1.366(10) . ?
C8 C13 1.538(10) . ?
C9 C10 1.414(11) . ?
C9 H7 0.9300 . ?
C10 C11 1.387(13) . ?
C10 H8 0.9300 . ?
C11 C12 1.372(11) . ?
C11 H9 0.9300 . ?
C12 H10 0.9300 . ?
C13 O1 1.445(9) . ?
C13 C14 1.550(9) . ?
C14 N3 1.472(8) . ?
C14 C15 1.515(11) . ?
C14 H11 0.9800 . ?
C15 C29 1.376(17) . ?
C15 H12 0.9646 . ?
C15 H13 0.9692 . ?
C17 C29 1.443(17) . ?
C17 N3 1.466(10) . ?
C17 H14 0.9664 . ?
C17 H15 0.9647 . ?
C18 O2 1.219(9) . ?
C18 N3 1.362(8) . ?
C18 C20 1.491(9) . ?
C19 N1 1.331(9) . ?
C19 C20 1.374(11) . ?
C19 H16 0.9300 . ?
C20 C28 1.442(9) . ?
C21 C22 1.336(12) . ?
C21 C28 1.439(10) . ?
C21 H17 0.9300 . ?
C22 N1 1.359(10) . ?
C22 H18 0.9300 . ?
C23 C24 1.476(16) . ?
C23 N2 1.482(9) . ?
C23 H19 0.9700 . ?
C23 H20 0.9700 . ?
C24 C25 1.492(13) . ?
C24 H21 0.9700 . ?
C24 H22 0.9700 . ?
C25 C26 1.545(11) . ?
C25 H23 0.9700 . ?
C25 H24 0.9700 . ?
C26 N2 1.473(10) . ?
C26 H25 0.9700 . ?
C26 H26 0.9700 . ?
C27 C31 1.464(13) . ?
C27 N1 1.490(11) . ?
C27 H27 0.9700 . ?
C27 H28 0.9700 . ?
C28 N2 1.299(10) . ?
C29 H29 0.9700 . ?
C29 H30 0.9700 . ?
C30 C33 1.354(16) . ?
C30 C31 1.377(14) . ?
C30 H31 0.9300 . ?
C31 C32 1.404(15) . ?
C32 C34 1.39(2) . ?
C32 H32 0.9300 . ?
C33 C35 1.36(2) . ?
C33 H33 0.9300 . ?
C34 C35 1.34(2) . ?
C34 H34 0.9300 . ?
C35 H35 0.9300 . ?
C36 Cl3 1.65(3) . ?
C36 Cl4 1.66(2) . ?
C36 H36 0.9264 . ?
C36 H37 0.8914 . ?
C37 Cl2 1.756(11) . ?
C37 Cl1 1.799(11) . ?
C37 H38 0.9700 . ?
C37 H39 0.9700 . ?
O1 H40 0.8116 . ?

loop_
_refine_ls_abs_structure_details
'Flack H D (1983), Acta Cryst. A39, 876-881'

loop_
_cod_related_entry_id
_cod_related_entry_database
_cod_related_entry_code
1 ChemSpider 21188820
